data_7157816
loop_
_publ_author_name
'Ichikawa, Yuki'
'Hiramatsu, Michiaki'
'Mita, Yusuke'
'Makishima, Makoto'
'Matsumoto, Yotaro'
'Masumoto, Yui'
'Muranaka, Atsuya'
'Uchiyama, Masanobu'
'Hashimoto, Yuichi'
'Ishikawa, Minoru'

_publ_section_title
;
 <i>meta</i>-Non-flat substituents: a novel molecular design to improve
 aqueous solubility in small molecule drug discovery.
;
_journal_issue 2
_journal_name_full 'Organic &amp; biomolecular chemistry'
_journal_page_first 446
_journal_page_last 456
_journal_paper_doi 10.1039/d0ob02083d
_journal_volume 19
_journal_year 2021
_chemical_formula_moiety 'C7 H4 Br N'
_chemical_formula_sum 'C7 H4 Br N'
_chemical_formula_weight 182.02
_chemical_melting_point 385
_chemical_name_systematic 4-Bromobenzonitrile
_space_group_crystal_system monoclinic
_space_group_IT_number 8
_space_group_name_Hall 'C -2y'
_space_group_name_H-M_alt 'C 1 m 1'
_atom_sites_solution_hydrogens difmap
_atom_sites_solution_primary direct
_atom_sites_solution_secondary difmap
_audit_creation_method SHELXL-2014
_audit_update_record
;
2018-03-08 deposited with the CCDC.	2020-11-27 downloaded from the CCDC.
;
_cell_angle_alpha 90
_cell_angle_beta 91.2214(1)
_cell_angle_gamma 90
_cell_formula_units_Z 2
_cell_length_a 9.4437(1)
_cell_length_b 8.5227(1)
_cell_length_c 4.0482(1)
_cell_measurement_reflns_used 4004
_cell_measurement_temperature 90
_cell_measurement_theta_max 30.334
_cell_measurement_theta_min 3.220
_cell_volume 325.749(10)
_computing_cell_refinement HKL2000
_computing_data_collection CrystalClear
_computing_data_reduction HKL2000
_computing_molecular_graphics SV
_computing_publication_material 'SHELXL-2014 (Sheldrick, 2014)'
_computing_structure_refinement 'SHELXL-2014 (Sheldrick, 2014)'
_computing_structure_solution SIR2004
_diffrn_ambient_temperature 90
_diffrn_detector_area_resol_mean 7.31
_diffrn_measured_fraction_theta_full 1.000
_diffrn_measured_fraction_theta_max 0.994
_diffrn_measurement_device_type 'Rigaku AFC-8 with Saturn70 CCD'
_diffrn_measurement_method \w-scan
_diffrn_radiation_type MoK\a
_diffrn_radiation_wavelength 0.71073
_diffrn_reflns_av_R_equivalents 0.0358
_diffrn_reflns_av_unetI/netI 0.0276
_diffrn_reflns_Laue_measured_fraction_full 1.000
_diffrn_reflns_Laue_measured_fraction_max 0.994
_diffrn_reflns_limit_h_max 13
_diffrn_reflns_limit_h_min -13
_diffrn_reflns_limit_k_max 12
_diffrn_reflns_limit_k_min -12
_diffrn_reflns_limit_l_max 5
_diffrn_reflns_limit_l_min -5
_diffrn_reflns_number 4004
_diffrn_reflns_point_group_measured_fraction_full 1.000
_diffrn_reflns_point_group_measured_fraction_max 0.994
_diffrn_reflns_theta_full 25.242
_diffrn_reflns_theta_max 30.334
_diffrn_reflns_theta_min 3.220
_diffrn_source 'Fine-focus rotating anode'
_exptl_absorpt_coefficient_mu 6.203
_exptl_absorpt_correction_T_max 0.67326
_exptl_absorpt_correction_T_min 0.63685
_exptl_absorpt_correction_type multi-scan
_exptl_absorpt_process_details
;
 MULABS - Empirical Correction for Absorption Anisotropy.
 R.H. Blessing, Acta Cryst. (1995), A51, 33-38.
;
_exptl_crystal_colour colourless
_exptl_crystal_density_diffrn 1.856
_exptl_crystal_description needle
_exptl_crystal_F_000 176
_exptl_crystal_recrystallization_method 'Re-crystallisation from solvent'
_exptl_crystal_size_max 0.07
_exptl_crystal_size_mid 0.04
_exptl_crystal_size_min 0.03
_refine_diff_density_max 0.340
_refine_diff_density_min -0.602
_refine_diff_density_rms 0.071
_refine_ls_abs_structure_details
;
 Refined as an inversion twin.
;
_refine_ls_abs_structure_Flack 0.41(2)
_refine_ls_extinction_method none
_refine_ls_goodness_of_fit_ref 1.083
_refine_ls_hydrogen_treatment refall
_refine_ls_matrix_type full
_refine_ls_number_parameters 58
_refine_ls_number_reflns 1031
_refine_ls_number_restraints 2
_refine_ls_restrained_S_all 1.082
_refine_ls_R_factor_all 0.0209
_refine_ls_R_factor_gt 0.0209
_refine_ls_shift/su_max 0.000
_refine_ls_shift/su_mean 0.000
_refine_ls_structure_factor_coef Fsqd
_refine_ls_weighting_details 'w=1/[\s^2^(Fo^2^)+(0.0300P)^2^+0.1262P] where P=(Fo^2^+2Fc^2^)/3'
_refine_ls_weighting_scheme calc
_refine_ls_wR_factor_gt 0.0520
_refine_ls_wR_factor_ref 0.0520
_reflns_Friedel_coverage 0.988
_reflns_Friedel_fraction_full 1.000
_reflns_Friedel_fraction_max 0.994
_reflns_number_gt 1031
_reflns_number_total 1031
_reflns_threshold_expression 'I > 2\s(I)'
_cod_data_source_file d0ob02083d2.cif
_cod_data_source_block CY013
_cod_depositor_comments 'Adding full bibliography for 7157808--7157819.cif.'
_cod_original_sg_symbol_H-M 'C m'
_cod_database_code 7157816
_shelx_space_group_comment
;
The symmetry employed for this shelxl refinement is uniquely defined
by the following loop, which should always be used as a source of
symmetry information in preference to the above space-group names.
They are only intended as comments.
;
_shelx_estimated_absorpt_t_min 0.671
_shelx_estimated_absorpt_t_max 0.836
_shelxl_version_number 2014-3

loop_
_space_group_symop_operation_xyz
'x, y, z'
'x, -y, z'
'x+1/2, y+1/2, z'
'x+1/2, -y+1/2, z'

loop_
_atom_site_label
_atom_site_type_symbol
_atom_site_fract_x
_atom_site_fract_y
_atom_site_fract_z
_atom_site_U_iso_or_equiv
_atom_site_adp_type
_atom_site_occupancy
_atom_site_site_symmetry_order
_atom_site_calc_flag
_atom_site_refinement_flags_posn
_atom_site_refinement_flags_adp
_atom_site_refinement_flags_occupancy
_atom_site_disorder_assembly
_atom_site_disorder_group
Br1 Br 0.60183(2) 0.5000 0.41858(2) 0.02458(12) Uani 1 2 d S T P . .
N1 N -0.0756(6) 0.5000 1.2195(13) 0.0336(10) Uani 1 2 d S T P . .
C1 C 0.1669(5) 0.5000 0.9353(14) 0.0231(9) Uani 1 2 d S T P . .
C2 C 0.2309(4) 0.3574(4) 0.8553(9) 0.0236(6) Uani 1 1 d . . . . .
H2 H 0.189(5) 0.262(7) 0.940(13) 0.028(12) Uiso 1 1 d . . . . .
C3 C 0.3597(4) 0.3578(4) 0.6954(9) 0.0241(6) Uani 1 1 d . . . . .
H3 H 0.401(6) 0.265(7) 0.651(14) 0.033(13) Uiso 1 1 d . . . . .
C4 C 0.4217(5) 0.5000 0.6184(12) 0.0216(8) Uani 1 2 d S T P . .
C5 C 0.0318(6) 0.5000 1.0955(15) 0.0274(10) Uani 1 2 d S T P . .

loop_
_atom_site_aniso_label
_atom_site_aniso_U_11
_atom_site_aniso_U_22
_atom_site_aniso_U_33
_atom_site_aniso_U_23
_atom_site_aniso_U_13
_atom_site_aniso_U_12
Br1 0.02208(18) 0.02669(18) 0.02511(18) 0.000 0.00412(12) 0.000
N1 0.031(2) 0.034(2) 0.036(2) 0.000 0.0065(19) 0.000
C1 0.022(2) 0.025(2) 0.022(2) 0.000 -0.0004(18) 0.000
C2 0.0224(15) 0.0215(13) 0.0270(15) 0.0020(12) 0.0017(12) -0.0017(12)
C3 0.0244(16) 0.0214(14) 0.0266(15) -0.0012(12) 0.0015(12) 0.0005(12)
C4 0.0186(19) 0.026(2) 0.021(2) 0.000 0.0024(15) 0.000
C5 0.025(2) 0.028(2) 0.029(3) 0.000 -0.001(2) 0.000

loop_
_atom_type_symbol
_atom_type_description
_atom_type_scat_dispersion_real
_atom_type_scat_dispersion_imag
_atom_type_scat_source
C C 0.0033 0.0016 'International Tables Vol C Tables 4.2.6.8 and 6.1.1.4'
H H 0.0000 0.0000 'International Tables Vol C Tables 4.2.6.8 and 6.1.1.4'
N N 0.0061 0.0033 'International Tables Vol C Tables 4.2.6.8 and 6.1.1.4'
Br Br -0.2901 2.4595 'International Tables Vol C Tables 4.2.6.8 and 6.1.1.4'

loop_
_geom_angle_atom_site_label_1
_geom_angle_atom_site_label_2
_geom_angle_atom_site_label_3
_geom_angle
_geom_angle_site_symmetry_1
_geom_angle_site_symmetry_3
_geom_angle_publ_flag
C2 C1 C2 120.7(5) . 2_565 ?
C2 C1 C5 119.7(2) . . ?
C2 C1 C5 119.7(2) 2_565 . ?
C3 C2 C1 119.5(3) . . ?
C3 C2 H2 122(3) . . ?
C1 C2 H2 118(3) . . ?
C4 C3 C2 119.0(3) . . ?
C4 C3 H3 122(4) . . ?
C2 C3 H3 119(4) . . ?
C3 C4 C3 122.2(5) . 2_565 ?
C3 C4 Br1 118.9(2) . . ?
C3 C4 Br1 118.9(2) 2_565 . ?
N1 C5 C1 179.4(7) . . ?

loop_
_geom_bond_atom_site_label_1
_geom_bond_atom_site_label_2
_geom_bond_distance
_geom_bond_site_symmetry_2
_geom_bond_publ_flag
Br1 C4 1.899(5) . ?
N1 C5 1.141(8) . ?
C1 C2 1.399(4) . ?
C1 C2 1.399(4) 2_565 ?
C1 C5 1.444(8) . ?
C2 C3 1.390(5) . ?
C2 H2 0.97(6) . ?
C3 C4 1.384(4) . ?
C3 H3 0.90(6) . ?
C4 C3 1.384(4) 2_565 ?

loop_
_geom_torsion_atom_site_label_1
_geom_torsion_atom_site_label_2
_geom_torsion_atom_site_label_3
_geom_torsion_atom_site_label_4
_geom_torsion
_geom_torsion_site_symmetry_1
_geom_torsion_site_symmetry_2
_geom_torsion_site_symmetry_3
_geom_torsion_site_symmetry_4
_geom_torsion_publ_flag
C2 C1 C2 C3 0.2(8) 2_565 . . . ?
C5 C1 C2 C3 178.8(5) . . . . ?
C1 C2 C3 C4 -0.1(6) . . . . ?
C2 C3 C4 C3 0.0(7) . . . 2_565 ?
C2 C3 C4 Br1 177.1(3) . . . . ?
